data_2002812
loop_
_publ_author_name
'Mueller-Buschbaum, Hk'
'Wedel, B'

_publ_section_title
;
Ueber die Kristallchemie der Tellurate Pb3 Fe2 Te2 O12 und Pb2 Co Te O6
;
_journal_name_full
;
Zeitschrift fuer Naturforschung, Teil B. Anorganische Chemie,
Organische Chemie (42,1987-)
;
_journal_page_first 35
_journal_page_last 39
_journal_volume 52
_journal_year 1997
_chemical_formula_structural 'Pb2 Co (Te O6)'
_chemical_formula_sum 'Co O6 Pb2 Te'
_chemical_name_systematic 'Dilead cobalt tellurate'
_space_group_IT_number 139
_symmetry_cell_setting tetragonal
_symmetry_Int_Tables_number 139
_symmetry_space_group_name_Hall '-I 4 2'
_symmetry_space_group_name_H-M 'I 4/m m m'
_cell_angle_alpha 90
_cell_angle_beta 90
_cell_angle_gamma 90
_cell_formula_units_Z 2
_cell_length_a 5.6611(5)
_cell_length_b 5.6611(5)
_cell_length_c 8.0036(7)
_cell_volume 256.5
_refine_ls_R_factor_all 0.0502
_cod_database_code 2002812

loop_
_symmetry_equiv_pos_as_xyz
x,y,z
-x,-y,z
-x,y,z
x,-y,z
-y,x,z
y,-x,z
y,x,z
-y,-x,z
-x,-y,-z
x,y,-z
x,-y,-z
-x,y,-z
y,-x,-z
-y,x,-z
-y,-x,-z
y,x,-z
1/2+x,1/2+y,1/2+z
1/2-x,1/2-y,1/2+z
1/2-x,1/2+y,1/2+z
1/2+x,1/2-y,1/2+z
1/2-y,1/2+x,1/2+z
1/2+y,1/2-x,1/2+z
1/2+y,1/2+x,1/2+z
1/2-y,1/2-x,1/2+z
1/2-x,1/2-y,1/2-z
1/2+x,1/2+y,1/2-z
1/2+x,1/2-y,1/2-z
1/2-x,1/2+y,1/2-z
1/2+y,1/2-x,1/2-z
1/2-y,1/2+x,1/2-z
1/2-y,1/2-x,1/2-z
1/2+y,1/2+x,1/2-z

loop_
_atom_site_aniso_label
_atom_site_aniso_U_11
_atom_site_aniso_U_12
_atom_site_aniso_U_13
_atom_site_aniso_U_22
_atom_site_aniso_U_23
_atom_site_aniso_U_33
Pb1 0.01997(2) 0. 0. 0.01997(2) 0. 0.01866(4)
Co1 0.01315(8) 0. 0. 0.01315(8) 0. 0.00535(14)
Te1 0.00831(3) 0. 0. 0.00831(3) 0. 0.00901(6)
O1 0.0247(3) -0.0188(4) 0. 0.0247(3) 0. 0.0400(8)
O2 0.0446(8) 0. 0. 0.0446(8) 0. .0000(6)

loop_
_atom_site_label
_atom_site_type_symbol
_atom_site_symmetry_multiplicity
_atom_site_Wyckoff_symbol
_atom_site_fract_x
_atom_site_fract_y
_atom_site_fract_z
_atom_site_occupancy
_atom_site_attached_hydrogens
_atom_site_calc_flag
Pb1 Pb2+ 4 d 0.5 0. 0.25 1. 0 d
Co1 Co2+ 2 a 0. 0. 0. 1. 0 d
Te1 Te6+ 2 b 0.5 0.5 0. 1. 0 d
O1 O2- 8 h 0.26145(13) 0.26145(13) 0. 1. 0 d
O2 O2- 4 e 0. 0. 0.2596(2) 1. 0 d

loop_
_atom_type_symbol
_atom_type_oxidation_number
Pb2+ 2.000
Co2+ 2.000
Te6+ 6.000
O2- -2.000
